data_7206897
loop_
_publ_author_name
'Goswami, Arijit'
'Sengupta, Satirtha'
'Mondal, Raju'

_publ_section_title
;
 Construction of helical networks by using multiple V-shaped mixed ligand
 systems
;
_journal_issue 2
_journal_name_full CrystEngComm
_journal_page_first 561
_journal_paper_doi 10.1039/c1ce05380a
_journal_volume 14
_journal_year 2012
_chemical_formula_sum 'C25 H24 Cd N4 O5'
_chemical_formula_weight 572.88
_chemical_name_systematic
;
?
;
_space_group_IT_number 14
_symmetry_cell_setting monoclinic
_symmetry_space_group_name_Hall '-P 2yn'
_symmetry_space_group_name_H-M 'P 1 21/n 1'
_atom_sites_solution_hydrogens geom
_atom_sites_solution_primary direct
_atom_sites_solution_secondary difmap
_audit_creation_method SHELXL-97
_cell_angle_alpha 90.00
_cell_angle_beta 98.865(2)
_cell_angle_gamma 90.00
_cell_formula_units_Z 4
_cell_length_a 9.6988(6)
_cell_length_b 15.9616(10)
_cell_length_c 15.1735(9)
_cell_measurement_reflns_used 4113
_cell_measurement_temperature 120(2)
_cell_measurement_theta_max 26.7
_cell_measurement_theta_min 2.33
_cell_volume 2320.9(2)
_computing_cell_refinement 'Bruker APEX-2'
_computing_data_collection 'Bruker APEX-2'
_computing_data_reduction 'Bruker SHELXTL'
_computing_molecular_graphics 'Bruker SHELXTL'
_computing_publication_material 'Bruker SHELXTL'
_computing_structure_refinement 'SHELXL-97 (Sheldrick, 1997)'
_computing_structure_solution 'SHELXS-97 (Sheldrick, 1990)'
_diffrn_ambient_temperature 120(2)
_diffrn_detector_area_resol_mean 8
_diffrn_measured_fraction_theta_full 0.999
_diffrn_measured_fraction_theta_max 0.999
_diffrn_measurement_device_type 'Bruker APEX-2 CCD area detector'
_diffrn_measurement_method '/w scans'
_diffrn_radiation_monochromator graphite
_diffrn_radiation_source 'fine-focus sealed tube'
_diffrn_radiation_type MoK\a
_diffrn_radiation_wavelength 0.71073
_diffrn_reflns_av_R_equivalents 0.0602
_diffrn_reflns_av_sigmaI/netI 0.0382
_diffrn_reflns_limit_h_max 11
_diffrn_reflns_limit_h_min -11
_diffrn_reflns_limit_k_max 18
_diffrn_reflns_limit_k_min -18
_diffrn_reflns_limit_l_max 17
_diffrn_reflns_limit_l_min -17
_diffrn_reflns_number 26189
_diffrn_reflns_theta_full 24.87
_diffrn_reflns_theta_max 24.87
_diffrn_reflns_theta_min 1.86
_diffrn_standards_decay_% 0
_exptl_absorpt_coefficient_mu 0.986
_exptl_absorpt_correction_T_max 1.0000
_exptl_absorpt_correction_T_min 0.737707
_exptl_absorpt_correction_type multi-scan
_exptl_absorpt_process_details 'SADABS v.2.03 (Bruker, 2001), R(int)=0.0508 before correction'
_exptl_crystal_colour Colourless
_exptl_crystal_density_diffrn 1.640
_exptl_crystal_density_meas ?
_exptl_crystal_density_method 'not measured'
_exptl_crystal_description Block
_exptl_crystal_F_000 1160
_exptl_crystal_size_max 0.34
_exptl_crystal_size_mid 0.28
_exptl_crystal_size_min 0.28
_refine_diff_density_max 0.363
_refine_diff_density_min -0.446
_refine_diff_density_rms 0.064
_refine_ls_extinction_method none
_refine_ls_goodness_of_fit_ref 1.048
_refine_ls_hydrogen_treatment mixed
_refine_ls_matrix_type full
_refine_ls_number_parameters 328
_refine_ls_number_reflns 4024
_refine_ls_number_restraints 0
_refine_ls_restrained_S_all 1.048
_refine_ls_R_factor_all 0.0497
_refine_ls_R_factor_gt 0.0322
_refine_ls_shift/su_max 0.002
_refine_ls_shift/su_mean 0.000
_refine_ls_structure_factor_coef Fsqd
_refine_ls_weighting_details 'calc w=1/[\s^2^(Fo^2^)+(0.0334P)^2^+0.5128P] where P=(Fo^2^+2Fc^2^)/3'
_refine_ls_weighting_scheme calc
_refine_ls_wR_factor_gt 0.0690
_refine_ls_wR_factor_ref 0.0749
_reflns_number_gt 3079
_reflns_number_total 4024
_reflns_threshold_expression I>2\s(I)
_cod_data_source_file c1ce05380a.txt
_cod_data_source_block 10sd005_1_0m
_cod_depositor_comments
;
The following automatic conversions were performed:

'_symmetry_cell_setting' value 'Monoclinic' changed to 'monoclinic'
according to /home/saulius/struct/CIF-dictionaries/cif_core.dic
dictionary named 'cif_core.dic' version 2.4.1 from 2010-06-29.

Automatic conversion script
Id: cif_fix_values 1715 2011-07-08 13:25:40Z adriana 

The following automatic conversions were performed:

'_exptl_crystal_density_meas' value 'not measured' was changed to '?'
- the value is perceived as not measured.

Automatic conversion script
Id: cif_fix_values 3008 2015-01-20 13:52:24Z robertas 
;
_cod_original_sg_symbol_H-M P2(1)/n
_cod_database_code 7206897

loop_
_symmetry_equiv_pos_as_xyz
'x, y, z'
'-x+1/2, y+1/2, -z+1/2'
'-x, -y, -z'
'x-1/2, -y-1/2, z-1/2'

loop_
_atom_site_label
_atom_site_type_symbol
_atom_site_fract_x
_atom_site_fract_y
_atom_site_fract_z
_atom_site_U_iso_or_equiv
_atom_site_adp_type
_atom_site_occupancy
_atom_site_symmetry_multiplicity
_atom_site_calc_flag
_atom_site_refinement_flags
Cd1 Cd 0.13075(2) 0.422630(17) 0.595764(16) 0.04097(10) Uani 1 1 d .
N1 N -0.0589(3) 0.33640(18) 0.55641(18) 0.0410(7) Uani 1 1 d .
C1 C -0.1399(3) 0.2864(2) 0.5975(2) 0.0402(8) Uani 1 1 d .
O1 O 0.0566(3) 0.46440(17) 1.42176(17) 0.0591(7) Uani 1 1 d .
N2 N -0.1265(3) 0.3432(2) 0.4721(2) 0.0430(8) Uani 1 1 d .
H222 H -0.101(4) 0.375(2) 0.440(3) 0.051(13) Uiso 1 1 d .
C2 C -0.2613(3) 0.2635(2) 0.5395(2) 0.0365(8) Uani 1 1 d .
O2 O 0.2652(3) 0.48256(17) 1.50210(17) 0.0612(8) Uani 1 1 d .
O3 O 0.1806(3) 0.39627(19) 0.75821(17) 0.0603(7) Uani 1 1 d .
C3 C -0.2473(3) 0.3011(2) 0.4591(2) 0.0408(8) Uani 1 1 d .
N3 N -0.6995(3) 0.31505(18) 0.60411(18) 0.0424(7) Uani 1 1 d .
O4 O 0.2090(3) 0.5226(2) 0.70589(17) 0.0684(8) Uani 1 1 d .
C4 C -0.5178(3) 0.2491(2) 0.6844(2) 0.0408(8) Uani 1 1 d .
N4 N -0.6392(3) 0.28946(19) 0.6861(2) 0.0430(7) Uani 1 1 d .
H444 H -0.674(3) 0.305(2) 0.732(2) 0.042(10) Uiso 1 1 d .
C5 C -0.4968(3) 0.2471(2) 0.5969(2) 0.0363(8) Uani 1 1 d .
O5 O 0.4003(3) 0.58556(17) 1.12086(15) 0.0595(7) Uani 1 1 d .
C6 C -0.6134(3) 0.2881(2) 0.5490(2) 0.0390(8) Uani 1 1 d .
C7 C -0.3775(3) 0.2067(2) 0.5593(2) 0.0406(8) Uani 1 1 d .
H7A H -0.4157 0.1783 0.5045 0.049 Uiso 1 1 calc R
H7B H -0.3368 0.1643 0.6011 0.049 Uiso 1 1 calc R
C8 C -0.0956(4) 0.2620(3) 0.6924(2) 0.0671(12) Uani 1 1 d .
H8A H 0.0006 0.2768 0.7104 0.101 Uiso 1 1 calc R
H8B H -0.1067 0.2026 0.6987 0.101 Uiso 1 1 calc R
H8C H -0.1521 0.2909 0.7293 0.101 Uiso 1 1 calc R
C9 C -0.3357(4) 0.3007(3) 0.3696(2) 0.0607(11) Uani 1 1 d .
H9A H -0.2772 0.3052 0.3242 0.091 Uiso 1 1 calc R
H9B H -0.3990 0.3473 0.3652 0.091 Uiso 1 1 calc R
H9C H -0.3877 0.2494 0.3618 0.091 Uiso 1 1 calc R
C10 C -0.4379(4) 0.2141(3) 0.7683(2) 0.0632(11) Uani 1 1 d .
H10A H -0.4139 0.2586 0.8105 0.095 Uiso 1 1 calc R
H10B H -0.3543 0.1878 0.7554 0.095 Uiso 1 1 calc R
H10C H -0.4943 0.1735 0.7930 0.095 Uiso 1 1 calc R
C11 C -0.6525(4) 0.2984(3) 0.4513(2) 0.0614(11) Uani 1 1 d .
H11A H -0.7500 0.3116 0.4375 0.092 Uiso 1 1 calc R
H11B H -0.6340 0.2473 0.4219 0.092 Uiso 1 1 calc R
H11C H -0.5987 0.3431 0.4311 0.092 Uiso 1 1 calc R
C12 C 0.2417(3) 0.5085(2) 1.3460(2) 0.0395(8) Uani 1 1 d .
C13 C 0.3830(4) 0.5239(2) 1.3494(2) 0.0459(9) Uani 1 1 d .
H13A H 0.4434 0.5192 1.4030 0.055 Uiso 1 1 calc R
C14 C 0.4335(4) 0.5463(2) 1.2721(2) 0.0470(9) Uani 1 1 d .
H14A H 0.5286 0.5555 1.2737 0.056 Uiso 1 1 calc R
C15 C 0.3442(4) 0.5549(2) 1.1934(2) 0.0444(9) Uani 1 1 d .
C16 C 0.2036(4) 0.5388(3) 1.1890(2) 0.0503(10) Uani 1 1 d .
H16A H 0.1434 0.5438 1.1353 0.060 Uiso 1 1 calc R
C17 C 0.1539(4) 0.5150(2) 1.2658(2) 0.0483(9) Uani 1 1 d .
H17A H 0.0595 0.5031 1.2633 0.058 Uiso 1 1 calc R
C18 C 0.3509(4) 0.5561(2) 1.0361(2) 0.0461(9) Uani 1 1 d .
C19 C 0.3383(4) 0.6136(2) 0.9675(2) 0.0540(10) Uani 1 1 d .
H19A H 0.3591 0.6698 0.9788 0.065 Uiso 1 1 calc R
C20 C 0.2938(4) 0.5857(2) 0.8808(2) 0.0529(10) Uani 1 1 d .
H20A H 0.2856 0.6237 0.8339 0.063 Uiso 1 1 calc R
C21 C 0.2616(3) 0.5024(2) 0.8632(2) 0.0441(9) Uani 1 1 d .
C22 C 0.2798(4) 0.4462(2) 0.9330(2) 0.0515(10) Uani 1 1 d .
H22A H 0.2623 0.3897 0.9218 0.062 Uiso 1 1 calc R
C23 C 0.3239(4) 0.4729(2) 1.0197(2) 0.0501(10) Uani 1 1 d .
H23A H 0.3350 0.4345 1.0664 0.060 Uiso 1 1 calc R
C24 C 0.1844(4) 0.4836(2) 1.4291(3) 0.0483(10) Uani 1 1 d .
C25 C 0.2143(4) 0.4718(3) 0.7690(3) 0.0532(10) Uani 1 1 d .

loop_
_atom_site_aniso_label
_atom_site_aniso_U_11
_atom_site_aniso_U_22
_atom_site_aniso_U_33
_atom_site_aniso_U_23
_atom_site_aniso_U_13
_atom_site_aniso_U_12
Cd1 0.03573(15) 0.05616(18) 0.03216(15) -0.00303(13) 0.00880(10) -0.00076(13)
N1 0.0360(16) 0.0514(19) 0.0354(17) -0.0014(14) 0.0046(13) -0.0020(14)
C1 0.039(2) 0.047(2) 0.037(2) -0.0016(16) 0.0124(16) 0.0004(17)
O1 0.0649(19) 0.0608(17) 0.0614(18) -0.0022(14) 0.0404(15) -0.0062(15)
N2 0.0422(18) 0.055(2) 0.0337(18) 0.0028(16) 0.0123(14) -0.0029(15)
C2 0.0347(18) 0.040(2) 0.0358(19) -0.0026(15) 0.0102(15) 0.0051(15)
O2 0.079(2) 0.075(2) 0.0340(15) 0.0102(13) 0.0223(14) 0.0184(15)
O3 0.0548(16) 0.075(2) 0.0531(17) -0.0286(15) 0.0151(13) -0.0060(15)
C3 0.037(2) 0.049(2) 0.036(2) -0.0046(16) 0.0073(15) -0.0009(17)
N3 0.0383(16) 0.0560(19) 0.0334(16) 0.0002(14) 0.0072(13) 0.0042(14)
O4 0.073(2) 0.099(2) 0.0353(16) -0.0031(16) 0.0129(14) -0.0089(17)
C4 0.039(2) 0.049(2) 0.035(2) 0.0014(16) 0.0067(15) 0.0002(17)
N4 0.0463(19) 0.052(2) 0.0329(18) 0.0006(15) 0.0128(15) 0.0024(15)
C5 0.0335(18) 0.038(2) 0.039(2) -0.0005(15) 0.0092(15) -0.0023(15)
O5 0.0749(18) 0.0782(19) 0.0300(14) -0.0088(13) 0.0223(13) -0.0332(15)
C6 0.0370(19) 0.047(2) 0.0339(19) -0.0039(16) 0.0073(15) -0.0003(16)
C7 0.040(2) 0.041(2) 0.0413(19) -0.0036(16) 0.0101(15) 0.0024(16)
C8 0.058(3) 0.097(3) 0.042(2) 0.011(2) -0.0038(19) -0.018(2)
C9 0.059(3) 0.086(3) 0.036(2) 0.006(2) 0.0034(18) -0.014(2)
C10 0.064(3) 0.083(3) 0.043(2) 0.014(2) 0.011(2) 0.018(2)
C11 0.063(3) 0.083(3) 0.037(2) -0.007(2) 0.0048(19) 0.021(2)
C12 0.044(2) 0.048(2) 0.0289(19) -0.0034(16) 0.0142(16) 0.0027(17)
C13 0.043(2) 0.060(2) 0.034(2) -0.0023(18) 0.0049(16) -0.0025(18)
C14 0.040(2) 0.064(3) 0.039(2) -0.0114(18) 0.0130(17) -0.0121(18)
C15 0.054(2) 0.050(2) 0.033(2) -0.0084(16) 0.0198(17) -0.0110(18)
C16 0.046(2) 0.078(3) 0.0260(19) 0.0054(18) 0.0027(16) 0.001(2)
C17 0.037(2) 0.071(3) 0.041(2) -0.0026(19) 0.0162(17) 0.0010(18)
C18 0.053(2) 0.062(3) 0.0270(19) -0.0037(17) 0.0180(16) -0.0120(19)
C19 0.073(3) 0.046(2) 0.046(2) -0.0091(19) 0.020(2) -0.004(2)
C20 0.069(3) 0.058(3) 0.033(2) 0.0072(19) 0.0125(18) 0.005(2)
C21 0.042(2) 0.060(3) 0.033(2) -0.0058(18) 0.0157(16) -0.0020(18)
C22 0.061(2) 0.051(2) 0.048(2) -0.0065(19) 0.0234(19) -0.0127(19)
C23 0.068(3) 0.052(3) 0.034(2) 0.0045(18) 0.0186(18) -0.012(2)
C24 0.066(3) 0.041(2) 0.045(2) 0.0013(18) 0.031(2) 0.0097(19)
C25 0.037(2) 0.084(3) 0.041(2) -0.016(2) 0.0138(17) 0.003(2)

loop_
_atom_type_symbol
_atom_type_description
_atom_type_scat_dispersion_real
_atom_type_scat_dispersion_imag
_atom_type_scat_source
C C 0.0033 0.0016 'International Tables Vol C Tables 4.2.6.8 and 6.1.1.4'
H H 0.0000 0.0000 'International Tables Vol C Tables 4.2.6.8 and 6.1.1.4'
N N 0.0061 0.0033 'International Tables Vol C Tables 4.2.6.8 and 6.1.1.4'
O O 0.0106 0.0060 'International Tables Vol C Tables 4.2.6.8 and 6.1.1.4'
Cd Cd -0.8075 1.2024 'International Tables Vol C Tables 4.2.6.8 and 6.1.1.4'

loop_
_geom_angle_atom_site_label_1
_geom_angle_atom_site_label_2
_geom_angle_atom_site_label_3
_geom_angle
_geom_angle_site_symmetry_1
_geom_angle_site_symmetry_3
O2 Cd1 N1 126.85(10) 1_554 .
O2 Cd1 O4 90.30(10) 1_554 .
N1 Cd1 O4 138.44(10) . .
O2 Cd1 N3 82.99(9) 1_554 1_655
N1 Cd1 N3 95.82(10) . 1_655
O4 Cd1 N3 107.97(10) . 1_655
O2 Cd1 O3 130.48(10) 1_554 .
N1 Cd1 O3 100.52(9) . .
O4 Cd1 O3 54.19(10) . .
N3 Cd1 O3 78.22(9) 1_655 .
O2 Cd1 O1 96.03(9) 1_554 3_567
N1 Cd1 O1 82.39(9) . 3_567
O4 Cd1 O1 74.95(10) . 3_567
N3 Cd1 O1 176.90(9) 1_655 3_567
O3 Cd1 O1 104.56(8) . 3_567
O2 Cd1 C25 111.35(12) 1_554 .
N1 Cd1 C25 121.74(11) . .
O4 Cd1 C25 27.00(11) . .
N3 Cd1 C25 93.22(11) 1_655 .
O3 Cd1 C25 27.18(11) . .
O1 Cd1 C25 89.88(11) 3_567 .
C1 N1 N2 104.8(3) . .
C1 N1 Cd1 137.6(2) . .
N2 N1 Cd1 116.8(2) . .
N1 C1 C2 111.0(3) . .
N1 C1 C8 120.2(3) . .
C2 C1 C8 128.8(3) . .
C24 O1 Cd1 120.8(2) . 3_567
C3 N2 N1 112.6(3) . .
C3 N2 H222 127(3) . .
N1 N2 H222 120(3) . .
C3 C2 C1 104.7(3) . .
C3 C2 C7 127.7(3) . .
C1 C2 C7 127.5(3) . .
C24 O2 Cd1 102.5(2) . 1_556
C25 O3 Cd1 88.5(2) . .
N2 C3 C2 106.9(3) . .
N2 C3 C9 120.2(3) . .
C2 C3 C9 132.9(3) . .
C6 N3 N4 104.7(3) . .
C6 N3 Cd1 134.0(2) . 1_455
N4 N3 Cd1 117.8(2) . 1_455
C25 O4 Cd1 94.3(3) . .
N4 C4 C5 106.8(3) . .
N4 C4 C10 120.2(3) . .
C5 C4 C10 132.9(3) . .
C4 N4 N3 112.5(3) . .
C4 N4 H444 128(2) . .
N3 N4 H444 119(2) . .
C4 C5 C6 105.1(3) . .
C4 C5 C7 127.6(3) . .
C6 C5 C7 127.3(3) . .
C18 O5 C15 119.6(3) . .
N3 C6 C5 110.9(3) . .
N3 C6 C11 120.0(3) . .
C5 C6 C11 129.0(3) . .
C5 C7 C2 117.2(3) . .
C5 C7 H7A 108.0 . .
C2 C7 H7A 108.0 . .
C5 C7 H7B 108.0 . .
C2 C7 H7B 108.0 . .
H7A C7 H7B 107.2 . .
C1 C8 H8A 109.5 . .
C1 C8 H8B 109.5 . .
H8A C8 H8B 109.5 . .
C1 C8 H8C 109.5 . .
H8A C8 H8C 109.5 . .
H8B C8 H8C 109.5 . .
C3 C9 H9A 109.5 . .
C3 C9 H9B 109.5 . .
H9A C9 H9B 109.5 . .
C3 C9 H9C 109.5 . .
H9A C9 H9C 109.5 . .
H9B C9 H9C 109.5 . .
C4 C10 H10A 109.5 . .
C4 C10 H10B 109.5 . .
H10A C10 H10B 109.5 . .
C4 C10 H10C 109.5 . .
H10A C10 H10C 109.5 . .
H10B C10 H10C 109.5 . .
C6 C11 H11A 109.5 . .
C6 C11 H11B 109.5 . .
H11A C11 H11B 109.5 . .
C6 C11 H11C 109.5 . .
H11A C11 H11C 109.5 . .
H11B C11 H11C 109.5 . .
C17 C12 C13 119.5(3) . .
C17 C12 C24 120.1(3) . .
C13 C12 C24 120.4(3) . .
C14 C13 C12 119.4(3) . .
C14 C13 H13A 120.3 . .
C12 C13 H13A 120.3 . .
C15 C14 C13 120.3(3) . .
C15 C14 H14A 119.8 . .
C13 C14 H14A 119.8 . .
C14 C15 C16 120.8(3) . .
C14 C15 O5 117.0(3) . .
C16 C15 O5 122.2(3) . .
C15 C16 C17 118.8(3) . .
C15 C16 H16A 120.6 . .
C17 C16 H16A 120.6 . .
C12 C17 C16 121.1(3) . .
C12 C17 H17A 119.4 . .
C16 C17 H17A 119.4 . .
C23 C18 C19 121.0(3) . .
C23 C18 O5 121.9(3) . .
C19 C18 O5 117.0(3) . .
C18 C19 C20 118.6(4) . .
C18 C19 H19A 120.7 . .
C20 C19 H19A 120.7 . .
C21 C20 C19 121.2(3) . .
C21 C20 H20A 119.4 . .
C19 C20 H20A 119.4 . .
C22 C21 C20 118.6(3) . .
C22 C21 C25 120.0(4) . .
C20 C21 C25 121.3(4) . .
C21 C22 C23 120.9(4) . .
C21 C22 H22A 119.5 . .
C23 C22 H22A 119.5 . .
C18 C23 C22 119.5(3) . .
C18 C23 H23A 120.2 . .
C22 C23 H23A 120.2 . .
O2 C24 O1 123.1(3) . .
O2 C24 C12 118.8(4) . .
O1 C24 C12 118.2(4) . .
O4 C25 O3 123.0(4) . .
O4 C25 C21 119.1(4) . .
O3 C25 C21 117.9(4) . .
O4 C25 Cd1 58.7(2) . .
O3 C25 Cd1 64.3(2) . .
C21 C25 Cd1 177.7(3) . .

loop_
_geom_bond_atom_site_label_1
_geom_bond_atom_site_label_2
_geom_bond_distance
_geom_bond_site_symmetry_2
Cd1 O2 2.282(3) 1_554
Cd1 N1 2.301(3) .
Cd1 O4 2.350(3) .
Cd1 N3 2.369(3) 1_655
Cd1 O3 2.474(3) .
Cd1 O1 2.544(3) 3_567
Cd1 C25 2.743(4) .
N1 C1 1.340(4) .
N1 N2 1.350(4) .
C1 C2 1.405(4) .
C1 C8 1.489(5) .
O1 C24 1.265(5) .
O1 Cd1 2.544(3) 3_567
N2 C3 1.339(4) .
N2 H222 0.77(4) .
C2 C3 1.384(4) .
C2 C7 1.512(4) .
O2 C24 1.254(4) .
O2 Cd1 2.282(3) 1_556
O3 C25 1.254(5) .
C3 C9 1.490(4) .
N3 C6 1.340(4) .
N3 N4 1.354(4) .
N3 Cd1 2.369(3) 1_455
O4 C25 1.249(5) .
C4 N4 1.346(4) .
C4 C5 1.375(4) .
C4 C10 1.493(5) .
N4 H444 0.85(3) .
C5 C6 1.407(4) .
C5 C7 1.510(4) .
O5 C18 1.383(4) .
O5 C15 1.390(4) .
C6 C11 1.482(5) .
C7 H7A 0.9700 .
C7 H7B 0.9700 .
C8 H8A 0.9600 .
C8 H8B 0.9600 .
C8 H8C 0.9600 .
C9 H9A 0.9600 .
C9 H9B 0.9600 .
C9 H9C 0.9600 .
C10 H10A 0.9600 .
C10 H10B 0.9600 .
C10 H10C 0.9600 .
C11 H11A 0.9600 .
C11 H11B 0.9600 .
C11 H11C 0.9600 .
C12 C17 1.378(5) .
C12 C13 1.386(5) .
C12 C24 1.508(5) .
C13 C14 1.385(5) .
C13 H13A 0.9300 .
C14 C15 1.371(5) .
C14 H14A 0.9300 .
C15 C16 1.379(5) .
C16 C17 1.382(5) .
C16 H16A 0.9300 .
C17 H17A 0.9300 .
C18 C23 1.369(5) .
C18 C19 1.380(5) .
C19 C20 1.392(5) .
C19 H19A 0.9300 .
C20 C21 1.382(5) .
C20 H20A 0.9300 .
C21 C22 1.377(5) .
C21 C25 1.514(5) .
C22 C23 1.386(5) .
C22 H22A 0.9300 .
C23 H23A 0.9300 .
